data_4128020
loop_
_publ_author_name
'Hong, Seung Youn'
'Chang, Sukbok'

_publ_section_title
;
 Stereodefined Access to Lactams via Olefin Difunctionalization: Iridium
 Nitrenoids as a Motif of LUMO-Controlled Dipoles.
;
_journal_issue 26
_journal_name_full 'Journal of the American Chemical Society'
_journal_page_first 10399
_journal_page_last 10408
_journal_paper_doi 10.1021/jacs.9b04317
_journal_volume 141
_journal_year 2019
_chemical_formula_sum 'C63 H46 B F24 Ir N2 O3'
_chemical_formula_weight 1538.03
_space_group_crystal_system triclinic
_space_group_IT_number 2
_space_group_name_Hall '-P 1'
_space_group_name_H-M_alt 'P -1'
_symmetry_space_group_name_Hall '-P 1'
_symmetry_space_group_name_H-M 'P -1'
_atom_sites_solution_hydrogens geom
_audit_creation_method SHELXL-2018/3
_cell_angle_alpha 76.785(3)
_cell_angle_beta 80.821(3)
_cell_angle_gamma 88.791(3)
_cell_formula_units_Z 2
_cell_length_a 13.0708(14)
_cell_length_b 13.5823(14)
_cell_length_c 20.067(2)
_cell_measurement_reflns_used 9981
_cell_measurement_temperature 173(2)
_cell_measurement_theta_max 28.29
_cell_measurement_theta_min 2.97
_cell_volume 3423.3(6)
_computing_cell_refinement 'Bruker APEXIII'
_computing_data_collection 'Bruker APEXIII'
_computing_data_reduction 'Bruker SAINT'
_computing_molecular_graphics ORTEP
_computing_publication_material CIFTAB
_computing_structure_refinement SHELXL
_computing_structure_solution SHELXS
_diffrn_ambient_temperature 173(2)
_diffrn_measured_fraction_theta_full 0.997
_diffrn_measured_fraction_theta_max 0.998
_diffrn_measurement_device_type 'Photon 100 CMOS detector'
_diffrn_measurement_method 'phi and omega scans'
_diffrn_radiation_type MoK\a
_diffrn_radiation_wavelength 0.71073
_diffrn_reflns_av_R_equivalents 0.1001
_diffrn_reflns_av_unetI/netI 0.0709
_diffrn_reflns_Laue_measured_fraction_full 0.997
_diffrn_reflns_Laue_measured_fraction_max 0.998
_diffrn_reflns_limit_h_max 16
_diffrn_reflns_limit_h_min -16
_diffrn_reflns_limit_k_max 17
_diffrn_reflns_limit_k_min -16
_diffrn_reflns_limit_l_max 25
_diffrn_reflns_limit_l_min -25
_diffrn_reflns_number 102991
_diffrn_reflns_point_group_measured_fraction_full 0.997
_diffrn_reflns_point_group_measured_fraction_max 0.998
_diffrn_reflns_theta_full 25.242
_diffrn_reflns_theta_max 26.999
_diffrn_reflns_theta_min 2.971
_diffrn_source 'fine-focus sealed tube'
_exptl_absorpt_coefficient_mu 2.058
_exptl_absorpt_correction_T_max 0.7457
_exptl_absorpt_correction_T_min 0.5435
_exptl_absorpt_correction_type multi-scan
_exptl_absorpt_process_details SADABS
_exptl_crystal_colour yellow
_exptl_crystal_density_diffrn 1.492
_exptl_crystal_description plate
_exptl_crystal_F_000 1520
_exptl_crystal_size_max 0.365
_exptl_crystal_size_mid 0.359
_exptl_crystal_size_min 0.075
_refine_diff_density_max 3.224
_refine_diff_density_min -2.542
_refine_diff_density_rms 0.144
_refine_ls_extinction_method none
_refine_ls_goodness_of_fit_ref 1.118
_refine_ls_hydrogen_treatment constr
_refine_ls_matrix_type full
_refine_ls_number_parameters 937
_refine_ls_number_reflns 14915
_refine_ls_number_restraints 1274
_refine_ls_restrained_S_all 1.119
_refine_ls_R_factor_all 0.1080
_refine_ls_R_factor_gt 0.0621
_refine_ls_shift/su_max 0.001
_refine_ls_shift/su_mean 0.000
_refine_ls_structure_factor_coef Fsqd
_refine_ls_weighting_details 'w=1/[\s^2^(Fo^2^)+(0.0320P)^2^+26.4671P] where P=(Fo^2^+2Fc^2^)/3'
_refine_ls_weighting_scheme calc
_refine_ls_wR_factor_gt 0.1262
_refine_ls_wR_factor_ref 0.1595
_reflns_Friedel_coverage 0.000
_reflns_number_gt 10764
_reflns_number_total 14915
_reflns_threshold_expression 'I > 2\s(I)'
_cod_data_source_file ja9b04317_si_004.cif
_cod_data_source_block A141_002_sq
_cod_depositor_comments
;
The following automatic conversions were performed:

'_exptl_absorpt_correction_type' value 'MULTI-SCAN' changed to
'multi-scan' according to
/home/data/users/saulius/crontab/automatic-downloads/current/ACS/lib/dictionaries/cif_core.dic
dictionary named 'cif_core.dic' version 2.4.2 from 2011-04-26.

Automatic conversion script
Id: cif_fix_values 4973 2017-02-22 13:04:09Z antanas 
;
_cod_database_code 4128020
_shelx_shelxl_version_number 2018/3
_shelx_space_group_comment
;
The symmetry employed for this shelxl refinement is uniquely defined
by the following loop, which should always be used as a source of
symmetry information in preference to the above space-group names.
They are only intended as comments.
;
_shelx_estimated_absorpt_t_min 0.520
_shelx_estimated_absorpt_t_max 0.861

loop_
_space_group_symop_operation_xyz
'x, y, z'
'-x, -y, -z'

loop_
_atom_site_label
_atom_site_type_symbol
_atom_site_fract_x
_atom_site_fract_y
_atom_site_fract_z
_atom_site_U_iso_or_equiv
_atom_site_adp_type
_atom_site_occupancy
_atom_site_site_symmetry_order
_atom_site_calc_flag
_atom_site_refinement_flags_posn
_atom_site_refinement_flags_adp
_atom_site_refinement_flags_occupancy
_atom_site_disorder_assembly
_atom_site_disorder_group
Ir1 Ir 0.80293(2) 1.03450(2) 0.15007(2) 0.03679(10) Uani 1 1 d . U . . .
N1 N 0.8243(4) 0.8828(4) 0.1447(3) 0.0321(12) Uani 1 1 d . U . . .
C1 C 0.8557(6) 0.8499(6) 0.0875(4) 0.0396(16) Uani 1 1 d . U . . .
H1 H 0.887506 0.896601 0.046998 0.048 Uiso 1 1 calc R U . . .
C2 C 0.8437(6) 0.7489(6) 0.0848(4) 0.0459(18) Uani 1 1 d . U . . .
H2 H 0.868046 0.727460 0.043293 0.055 Uiso 1 1 calc R U . . .
C3 C 0.7970(6) 0.6818(6) 0.1420(5) 0.0497(19) Uani 1 1 d . U . . .
H3 H 0.786300 0.613587 0.140025 0.060 Uiso 1 1 calc R U . . .
C4 C 0.7643(6) 0.7126(5) 0.2042(4) 0.0424(17) Uani 1 1 d . U . . .
C5 C 0.7820(5) 0.8147(5) 0.2040(4) 0.0358(15) Uani 1 1 d . U . . .
C6 C 0.7571(6) 0.8509(5) 0.2654(4) 0.0396(16) Uani 1 1 d . U . . .
C7 C 0.7074(7) 0.7880(6) 0.3242(5) 0.054(2) Uani 1 1 d . U . . .
H7 H 0.687905 0.812070 0.365269 0.065 Uiso 1 1 calc R U . . .
C8 C 0.6852(8) 0.6869(7) 0.3236(5) 0.066(2) Uani 1 1 d . U . . .
H8 H 0.649135 0.644128 0.364482 0.080 Uiso 1 1 calc R U . . .
C9 C 0.7135(7) 0.6495(6) 0.2671(5) 0.059(2) Uani 1 1 d . U . . .
O1 O 0.7890(4) 0.9490(4) 0.2618(2) 0.0367(11) Uani 1 1 d . U . . .
C10 C 0.8949(7) 0.9490(7) 0.2855(4) 0.053(2) Uani 1 1 d . U . . .
H10 H 0.932842 0.889025 0.273690 0.064 Uiso 1 1 calc R U . . .
C11 C 0.8796(7) 0.9329(7) 0.3633(4) 0.054(2) Uani 1 1 d . U . . .
C12 C 0.9407(12) 0.8656(11) 0.3983(6) 0.118(4) Uani 1 1 d . U . . .
H12 H 0.987204 0.826103 0.374204 0.142 Uiso 1 1 calc R U . . .
C13 C 0.9360(15) 0.8534(14) 0.4700(7) 0.152(5) Uani 1 1 d . U . . .
H13 H 0.979962 0.807010 0.494493 0.182 Uiso 1 1 calc R U . . .
C14 C 0.8683(13) 0.9086(13) 0.5037(6) 0.134(5) Uani 1 1 d . U . . .
H14 H 0.863502 0.899206 0.552501 0.161 Uiso 1 1 calc R U . . .
C15 C 0.8072(10) 0.9765(11) 0.4698(5) 0.100(4) Uani 1 1 d . U . . .
H15 H 0.760757 1.015809 0.494069 0.120 Uiso 1 1 calc R U . . .
C16 C 0.8130(8) 0.9882(8) 0.3997(5) 0.069(3) Uani 1 1 d . U . . .
H16 H 0.769740 1.036023 0.375698 0.083 Uiso 1 1 calc R U . . .
C17 C 0.9545(7) 1.0392(8) 0.2447(4) 0.059(2) Uani 1 1 d . U . . .
H17 H 0.923578 1.101841 0.257233 0.071 Uiso 1 1 calc R U . . .
C18 C 1.0681(7) 1.0342(9) 0.2501(5) 0.072(3) Uani 1 1 d . U . . .
H18A H 1.089303 0.963460 0.266422 0.087 Uiso 1 1 calc R U . . .
H18B H 1.085023 1.074865 0.282101 0.087 Uiso 1 1 calc R U . . .
C19 C 1.1205(7) 1.0784(11) 0.1759(5) 0.087(3) Uani 1 1 d . U . . .
H19A H 1.139504 1.150475 0.169758 0.104 Uiso 1 1 calc R U . . .
H19B H 1.183786 1.040681 0.163961 0.104 Uiso 1 1 calc R U . . .
C20 C 1.0407(6) 1.0674(7) 0.1314(4) 0.0471(19) Uani 1 1 d . U . . .
O2 O 1.0594(4) 1.0860(5) 0.0676(3) 0.0573(15) Uani 1 1 d . U . . .
N2 N 0.9496(5) 1.0403(5) 0.1709(3) 0.0415(14) Uani 1 1 d . U . . .
C21 C 0.7819(6) 1.1279(5) 0.0528(4) 0.0418(17) Uani 1 1 d . U . . .
C22 C 0.6858(6) 1.0704(6) 0.0823(4) 0.0459(18) Uani 1 1 d . U . . .
C23 C 0.6467(6) 1.0921(5) 0.1480(4) 0.0404(16) Uani 1 1 d . U . . .
C24 C 0.7143(6) 1.1666(6) 0.1593(4) 0.0402(16) Uani 1 1 d . U . . .
C25 C 0.7954(6) 1.1920(6) 0.0996(4) 0.0439(17) Uani 1 1 d . U . . .
C26 C 0.8429(9) 1.1342(8) -0.0165(4) 0.074(3) Uani 1 1 d . U . . .
H26A H 0.814058 1.186228 -0.050585 0.111 Uiso 1 1 calc R U . . .
H26B H 0.840212 1.068704 -0.028895 0.111 Uiso 1 1 calc R U . . .
H26C H 0.915051 1.151857 -0.015976 0.111 Uiso 1 1 calc R U . . .
C27 C 0.6391(8) 0.9961(9) 0.0518(6) 0.083(3) Uani 1 1 d . U . . .
H27A H 0.607668 1.031920 0.012062 0.125 Uiso 1 1 calc R U . . .
H27B H 0.585653 0.956030 0.086770 0.125 Uiso 1 1 calc R U . . .
H27C H 0.692894 0.951191 0.036529 0.125 Uiso 1 1 calc R U . . .
C28 C 0.5531(6) 1.0477(8) 0.1987(6) 0.072(3) Uani 1 1 d . U . . .
H28A H 0.498315 1.098127 0.198080 0.107 Uiso 1 1 calc R U . . .
H28B H 0.571479 1.027873 0.245327 0.107 Uiso 1 1 calc R U . . .
H28C H 0.528382 0.988130 0.185744 0.107 Uiso 1 1 calc R U . . .
C29 C 0.6994(8) 1.2122(7) 0.2216(5) 0.060(2) Uani 1 1 d . U . . .
H29A H 0.640708 1.258339 0.219435 0.090 Uiso 1 1 calc R U . . .
H29B H 0.762323 1.249812 0.222224 0.090 Uiso 1 1 calc R U . . .
H29C H 0.685461 1.158365 0.263895 0.090 Uiso 1 1 calc R U . . .
C30 C 0.8822(7) 1.2658(6) 0.0894(5) 0.065(3) Uani 1 1 d . U . . .
H30A H 0.865986 1.329630 0.058986 0.098 Uiso 1 1 calc R U . . .
H30B H 0.945976 1.238514 0.068098 0.098 Uiso 1 1 calc R U . . .
H30C H 0.891776 1.277804 0.134331 0.098 Uiso 1 1 calc R U . . .
O3 O 0.6989(6) 0.5518(5) 0.2635(4) 0.081(2) Uani 1 1 d . U . . .
C31 C 0.6488(10) 0.4821(8) 0.3242(7) 0.106(5) Uani 1 1 d . U . . .
H31A H 0.650078 0.413860 0.315578 0.159 Uiso 1 1 calc R U . . .
H31B H 0.576755 0.502103 0.335400 0.159 Uiso 1 1 calc R U . . .
H31C H 0.685226 0.482545 0.363215 0.159 Uiso 1 1 calc R U . . .
B1 B 0.6724(6) 0.6347(6) 0.7483(4) 0.0336(16) Uani 1 1 d . U . . .
C32 C 0.6420(5) 0.7369(5) 0.6933(4) 0.0357(15) Uani 1 1 d . U . . .
C33 C 0.5684(6) 0.7359(6) 0.6499(4) 0.0429(17) Uani 1 1 d . U . . .
H33 H 0.540288 0.672629 0.648467 0.051 Uiso 1 1 calc R U . . .
C34 C 0.5347(6) 0.8230(6) 0.6091(4) 0.0455(18) Uani 1 1 d . U . . .
C35 C 0.5701(6) 0.9176(6) 0.6114(4) 0.0451(18) Uani 1 1 d . U . . .
H35 H 0.545326 0.977686 0.584645 0.054 Uiso 1 1 calc R U . . .
C36 C 0.6420(6) 0.9215(6) 0.6537(4) 0.0425(17) Uani 1 1 d . U . . .
C37 C 0.6777(6) 0.8328(6) 0.6934(4) 0.0415(17) Uani 1 1 d . U . . .
H37 H 0.728409 0.838162 0.721487 0.050 Uiso 1 1 calc R U . . .
C38 C 0.4576(9) 0.8137(9) 0.5630(6) 0.074(3) Uani 1 1 d . U . . .
C39 C 0.6809(8) 1.0210(7) 0.6592(5) 0.059(2) Uani 1 1 d . U . . .
C40 C 0.5981(5) 0.6416(5) 0.8217(4) 0.0310(14) Uani 1 1 d . U . . .
C41 C 0.6254(5) 0.7076(5) 0.8607(4) 0.0342(15) Uani 1 1 d . U . . .
H41 H 0.689065 0.744455 0.845463 0.041 Uiso 1 1 calc R U . . .
C42 C 0.5638(5) 0.7212(5) 0.9205(4) 0.0379(15) Uani 1 1 d . U . . .
C43 C 0.4720(6) 0.6668(6) 0.9459(4) 0.0406(16) Uani 1 1 d . U . . .
H43 H 0.430459 0.674141 0.987842 0.049 Uiso 1 1 calc R U . . .
C44 C 0.4428(5) 0.6021(6) 0.9088(4) 0.0432(17) Uani 1 1 d . U . . .
C45 C 0.5043(5) 0.5912(5) 0.8475(4) 0.0367(15) Uani 1 1 d . U . . .
H45 H 0.480689 0.547152 0.822367 0.044 Uiso 1 1 calc R U . . .
C46 C 0.5984(8) 0.7955(7) 0.9571(5) 0.057(2) Uani 1 1 d . U . . .
C47 C 0.3474(6) 0.5384(8) 0.9350(5) 0.063(2) Uani 1 1 d . U . . .
C48 C 0.6545(5) 0.5287(6) 0.7249(4) 0.0410(16) Uani 1 1 d . U . . .
C49 C 0.6314(7) 0.4383(6) 0.7730(5) 0.055(2) Uani 1 1 d . U . . .
H49 H 0.623751 0.438585 0.820820 0.066 Uiso 1 1 calc R U . . .
C50 C 0.6187(9) 0.3473(7) 0.7550(6) 0.076(3) Uani 1 1 d . U . . .
C51 C 0.6301(9) 0.3442(8) 0.6859(6) 0.080(3) Uani 1 1 d . U . . .
H51 H 0.618861 0.282872 0.672792 0.096 Uiso 1 1 calc R U . . .
C52 C 0.6579(9) 0.4316(9) 0.6365(6) 0.075(3) Uani 1 1 d . U . . .
C53 C 0.6707(7) 0.5229(7) 0.6554(5) 0.055(2) Uani 1 1 d . U . . .
H53 H 0.690745 0.582172 0.620290 0.066 Uiso 1 1 calc R U . . .
C54 C 0.5913(14) 0.2519(10) 0.8100(9) 0.117(4) Uani 1 1 d . U . . .
C55 C 0.6712(15) 0.4315(15) 0.5590(9) 0.117(4) Uani 1 1 d . U . . .
C56 C 0.7944(5) 0.6339(5) 0.7576(3) 0.0323(14) Uani 1 1 d . U . . .
C57 C 0.8256(5) 0.5820(5) 0.8202(4) 0.0345(15) Uani 1 1 d . U . . .
H57 H 0.774067 0.553613 0.858460 0.041 Uiso 1 1 calc R U . . .
C58 C 0.9297(5) 0.5712(5) 0.8279(4) 0.0366(15) Uani 1 1 d . U . . .
C59 C 1.0070(5) 0.6114(6) 0.7731(4) 0.0404(16) Uani 1 1 d . U . . .
H59 H 1.078080 0.602913 0.777627 0.048 Uiso 1 1 calc R U . . .
C60 C 0.9777(6) 0.6640(6) 0.7119(4) 0.0442(17) Uani 1 1 d . U . . .
C61 C 0.8743(5) 0.6746(6) 0.7036(4) 0.0379(16) Uani 1 1 d . U . . .
H61 H 0.857445 0.710159 0.660280 0.046 Uiso 1 1 calc R U . . .
C62 C 0.9553(6) 0.5156(6) 0.8964(4) 0.0469(18) Uani 1 1 d . U . . .
C63 C 1.0605(8) 0.7092(9) 0.6525(5) 0.068(2) Uani 1 1 d . U . . .
F1 F 0.4149(15) 0.7256(12) 0.5717(10) 0.096(5) Uani 0.5 1 d . U P A 1
F2 F 0.5087(12) 0.8300(15) 0.4947(7) 0.094(4) Uani 0.5 1 d . U P A 1
F3 F 0.3919(13) 0.8932(15) 0.5588(9) 0.101(5) Uani 0.5 1 d . U P A 1
F4 F 0.6176(7) 1.0953(5) 0.6389(5) 0.126(3) Uani 1 1 d . U . B 1
F5 F 0.7740(6) 1.0447(5) 0.6230(3) 0.101(2) Uani 1 1 d . U . C 1
F6 F 0.6927(5) 1.0246(4) 0.7228(3) 0.0736(15) Uani 1 1 d . U . D 1
F7 F 0.5372(7) 0.8020(7) 1.0128(4) 0.147(4) Uani 1 1 d . U . E 1
F8 F 0.6912(6) 0.7770(5) 0.9731(4) 0.108(2) Uani 1 1 d . U . F 1
F9 F 0.6083(5) 0.8887(4) 0.9186(3) 0.0866(18) Uani 1 1 d . U . G 1
F10 F 0.2799(4) 0.5533(4) 0.8902(3) 0.0726(15) Uani 1 1 d . U . H 1
F11 F 0.3652(5) 0.4393(5) 0.9433(4) 0.109(2) Uani 1 1 d . U . I 1
F12 F 0.2964(6) 0.5534(8) 0.9923(4) 0.146(3) Uani 1 1 d . U . J 1
F13 F 0.6229(7) 0.2537(6) 0.8712(5) 0.131(3) Uani 1 1 d . U . K 1
F14 F 0.4889(9) 0.2465(9) 0.8300(6) 0.188(5) Uani 1 1 d . U . L 1
F15 F 0.6290(12) 0.1744(7) 0.7972(6) 0.213(5) Uani 1 1 d . U . M 1
F16 F 0.763(2) 0.389(2) 0.5409(13) 0.160(7) Uani 0.5 1 d . U P N 1
F17 F 0.596(2) 0.369(2) 0.5518(12) 0.158(7) Uani 0.5 1 d . U P N 1
F18 F 0.661(2) 0.5171(18) 0.5191(9) 0.128(5) Uani 0.5 1 d . U P N 1
F19 F 0.9108(5) 0.4239(4) 0.9171(3) 0.0817(18) Uani 1 1 d . U . O 1
F20 F 0.9225(4) 0.5637(5) 0.9467(2) 0.0723(15) Uani 1 1 d . U . P 1
F21 F 1.0563(3) 0.5028(4) 0.8963(3) 0.0644(14) Uani 1 1 d . U . Q 1
F22 F 1.1473(11) 0.7333(13) 0.6702(7) 0.079(4) Uani 0.5 1 d . U P R 1
F23 F 1.0314(13) 0.8035(18) 0.6170(9) 0.090(5) Uani 0.5 1 d . U P R 1
F24 F 1.0795(17) 0.6554(17) 0.6065(12) 0.116(6) Uani 0.5 1 d . U P R 1
F1B F 0.3629(11) 0.7782(14) 0.6019(8) 0.101(4) Uani 0.5 1 d . U P A 2
F2B F 0.4834(18) 0.7479(19) 0.5260(12) 0.127(5) Uani 0.5 1 d . U P A 2
F3B F 0.4339(16) 0.8919(15) 0.5216(9) 0.100(5) Uani 0.5 1 d . U P A 2
F16B F 0.704(2) 0.3441(16) 0.5486(10) 0.135(6) Uani 0.5 1 d . U P N 2
F17B F 0.580(2) 0.445(2) 0.5362(12) 0.158(7) Uani 0.5 1 d . U P N 2
F18B F 0.739(2) 0.501(2) 0.5212(11) 0.142(6) Uani 0.5 1 d . U P N 2
F22B F 1.1527(11) 0.6686(15) 0.6593(9) 0.098(5) Uani 0.5 1 d . U P R 2
F23B F 1.0640(17) 0.8054(18) 0.6384(11) 0.107(6) Uani 0.5 1 d . U P R 2
F24B F 1.0432(13) 0.6886(16) 0.5925(9) 0.083(4) Uani 0.5 1 d . U P R 2

loop_
_atom_site_aniso_label
_atom_site_aniso_U_11
_atom_site_aniso_U_22
_atom_site_aniso_U_33
_atom_site_aniso_U_23
_atom_site_aniso_U_13
_atom_site_aniso_U_12
Ir1 0.03524(15) 0.03455(16) 0.04020(17) -0.00840(11) -0.00534(11) 0.00270(11)
N1 0.034(3) 0.033(3) 0.029(3) -0.009(2) 0.000(2) 0.003(2)
C1 0.045(4) 0.040(4) 0.039(4) -0.016(3) -0.011(3) 0.009(3)
C2 0.047(4) 0.043(4) 0.056(5) -0.027(4) -0.013(4) 0.013(3)
C3 0.051(4) 0.031(4) 0.075(5) -0.023(4) -0.017(4) 0.005(3)
C4 0.040(4) 0.028(3) 0.058(4) -0.008(3) -0.011(3) 0.001(3)
C5 0.033(3) 0.035(3) 0.042(4) -0.011(3) -0.011(3) 0.006(3)
C6 0.041(4) 0.032(4) 0.042(4) -0.002(3) -0.003(3) -0.003(3)
C7 0.054(5) 0.051(5) 0.050(5) -0.002(4) -0.001(4) -0.006(4)
C8 0.072(6) 0.048(5) 0.064(5) 0.008(4) 0.007(5) -0.017(4)
C9 0.055(5) 0.037(4) 0.080(6) -0.006(4) -0.006(4) -0.007(4)
O1 0.049(3) 0.038(3) 0.023(2) -0.007(2) -0.004(2) -0.003(2)
C10 0.057(5) 0.071(5) 0.033(4) -0.010(4) -0.014(3) -0.016(4)
C11 0.070(5) 0.064(5) 0.034(4) -0.016(4) -0.013(4) 0.008(4)
C12 0.155(10) 0.132(9) 0.053(6) -0.004(6) -0.009(6) 0.080(8)
C13 0.203(12) 0.181(11) 0.054(6) 0.002(7) -0.025(8) 0.108(9)
C14 0.177(11) 0.190(12) 0.028(5) -0.016(6) -0.017(6) 0.078(9)
C15 0.114(8) 0.144(9) 0.043(5) -0.028(6) -0.010(5) 0.052(7)
C16 0.074(6) 0.091(7) 0.044(5) -0.017(5) -0.014(4) 0.018(5)
C17 0.046(4) 0.085(6) 0.046(4) -0.011(4) -0.011(4) -0.008(4)
C18 0.042(4) 0.128(8) 0.048(5) -0.018(5) -0.016(4) -0.005(5)
C19 0.043(5) 0.155(9) 0.058(5) -0.014(6) -0.007(4) -0.020(6)
C20 0.034(4) 0.067(5) 0.040(4) -0.013(4) -0.002(3) -0.010(4)
O2 0.041(3) 0.085(4) 0.043(3) -0.016(3) 0.004(2) -0.009(3)
N2 0.038(3) 0.060(4) 0.026(3) -0.009(3) -0.006(2) -0.002(3)
C21 0.061(4) 0.028(3) 0.038(4) -0.005(3) -0.020(3) 0.015(3)
C22 0.044(4) 0.048(4) 0.052(4) -0.013(4) -0.026(3) 0.013(3)
C23 0.038(4) 0.030(4) 0.052(4) -0.006(3) -0.012(3) 0.006(3)
C24 0.049(4) 0.039(4) 0.033(4) -0.008(3) -0.009(3) 0.010(3)
C25 0.045(4) 0.041(4) 0.042(4) -0.006(3) 0.000(3) 0.007(3)
C26 0.095(7) 0.085(7) 0.036(5) -0.007(5) -0.005(5) 0.036(6)
C27 0.074(7) 0.094(8) 0.108(9) -0.052(7) -0.056(6) 0.029(6)
C28 0.031(4) 0.066(6) 0.108(8) -0.005(6) -0.003(4) 0.006(4)
C29 0.086(7) 0.051(5) 0.054(5) -0.029(4) -0.019(5) 0.025(5)
C30 0.072(6) 0.029(4) 0.087(7) -0.008(4) 0.002(5) -0.001(4)
O3 0.089(5) 0.035(3) 0.109(6) -0.004(3) -0.003(4) -0.017(3)
C31 0.098(9) 0.046(6) 0.145(11) 0.015(7) 0.019(8) -0.027(6)
B1 0.030(4) 0.032(4) 0.039(4) -0.011(3) -0.005(3) 0.003(3)
C32 0.033(3) 0.039(4) 0.034(4) -0.006(3) -0.006(3) 0.002(3)
C33 0.041(4) 0.049(4) 0.039(4) -0.007(3) -0.010(3) -0.005(3)
C34 0.045(4) 0.049(4) 0.039(4) 0.005(3) -0.016(3) -0.005(3)
C35 0.058(5) 0.050(4) 0.031(4) -0.013(3) -0.010(3) 0.007(4)
C36 0.048(4) 0.040(4) 0.040(4) -0.010(3) -0.007(3) 0.005(3)
C37 0.042(4) 0.040(4) 0.046(4) -0.014(3) -0.014(3) 0.007(3)
C38 0.080(6) 0.072(6) 0.075(6) -0.008(5) -0.044(5) 0.005(5)
C39 0.075(6) 0.042(4) 0.062(5) -0.013(4) -0.019(5) 0.006(4)
C40 0.030(3) 0.025(3) 0.040(4) -0.008(3) -0.011(3) 0.004(3)
C41 0.031(3) 0.030(3) 0.042(4) -0.008(3) -0.006(3) -0.001(3)
C42 0.037(4) 0.039(4) 0.041(4) -0.016(3) -0.008(3) 0.005(3)
C43 0.035(4) 0.044(4) 0.042(4) -0.012(3) -0.002(3) 0.005(3)
C44 0.030(3) 0.048(4) 0.050(4) -0.007(3) -0.009(3) 0.002(3)
C45 0.031(3) 0.042(4) 0.041(4) -0.012(3) -0.013(3) 0.001(3)
C46 0.069(5) 0.052(5) 0.054(5) -0.024(4) -0.008(4) -0.007(4)
C47 0.034(4) 0.078(6) 0.071(6) -0.014(5) 0.003(4) -0.010(4)
C48 0.034(4) 0.041(4) 0.054(4) -0.020(3) -0.012(3) 0.003(3)
C49 0.068(5) 0.037(4) 0.065(5) -0.023(4) -0.005(4) 0.005(4)
C50 0.091(6) 0.048(5) 0.091(6) -0.039(4) 0.013(5) -0.010(5)
C51 0.088(7) 0.058(5) 0.104(7) -0.053(5) 0.002(6) -0.012(5)
C52 0.080(6) 0.084(6) 0.077(5) -0.051(5) -0.011(5) -0.001(5)
C53 0.054(5) 0.057(5) 0.060(5) -0.029(4) -0.004(4) -0.003(4)
C54 0.167(10) 0.059(6) 0.120(8) -0.052(6) 0.042(8) -0.039(7)
C55 0.140(9) 0.131(9) 0.105(8) -0.075(7) -0.025(7) 0.001(8)
C56 0.032(3) 0.032(3) 0.034(3) -0.010(3) -0.007(3) 0.003(3)
C57 0.030(3) 0.035(4) 0.037(4) -0.006(3) -0.005(3) 0.004(3)
C58 0.036(3) 0.037(4) 0.038(4) -0.009(3) -0.011(3) 0.005(3)
C59 0.030(3) 0.049(4) 0.044(4) -0.013(3) -0.007(3) 0.004(3)
C60 0.036(4) 0.054(4) 0.040(4) -0.006(3) -0.006(3) -0.005(3)
C61 0.040(4) 0.044(4) 0.032(4) -0.013(3) -0.004(3) 0.001(3)
C62 0.035(4) 0.053(5) 0.051(4) -0.001(4) -0.015(3) 0.001(3)
C63 0.055(5) 0.088(6) 0.053(5) -0.007(5) 0.001(4) -0.006(5)
F1 0.106(10) 0.087(8) 0.093(9) 0.020(7) -0.067(8) -0.045(7)
F2 0.101(9) 0.127(10) 0.063(7) -0.019(7) -0.045(6) -0.010(8)
F3 0.087(9) 0.129(10) 0.102(10) -0.028(9) -0.063(8) 0.041(8)
F4 0.171(7) 0.047(3) 0.189(7) -0.026(4) -0.120(6) 0.030(4)
F5 0.123(5) 0.085(4) 0.089(4) -0.036(4) 0.026(4) -0.054(4)
F6 0.097(4) 0.063(3) 0.073(4) -0.034(3) -0.020(3) 0.000(3)
F7 0.179(7) 0.167(7) 0.106(5) -0.103(5) 0.063(5) -0.088(6)
F8 0.127(5) 0.092(5) 0.144(6) -0.063(4) -0.090(5) 0.021(4)
F9 0.127(5) 0.050(3) 0.092(4) -0.025(3) -0.031(4) -0.007(3)
F10 0.039(3) 0.072(3) 0.111(4) -0.022(3) -0.021(3) -0.007(2)
F11 0.069(4) 0.069(4) 0.162(6) 0.038(4) -0.023(4) -0.023(3)
F12 0.091(5) 0.244(9) 0.108(5) -0.083(6) 0.048(4) -0.090(6)
F13 0.161(7) 0.073(5) 0.138(6) 0.005(5) 0.001(6) -0.002(5)
F14 0.140(7) 0.182(9) 0.194(9) 0.057(7) -0.014(6) -0.077(6)
F15 0.349(13) 0.067(5) 0.192(9) -0.035(6) 0.059(9) -0.010(7)
F16 0.168(12) 0.185(14) 0.130(11) -0.080(11) 0.024(11) 0.016(11)
F17 0.200(12) 0.180(13) 0.130(11) -0.083(11) -0.057(11) -0.035(11)
F18 0.178(13) 0.152(10) 0.068(8) -0.055(7) -0.018(10) 0.004(10)
F19 0.086(4) 0.066(3) 0.082(4) 0.023(3) -0.035(3) -0.019(3)
F20 0.076(4) 0.101(4) 0.041(3) -0.013(3) -0.018(2) 0.025(3)
F21 0.039(2) 0.079(4) 0.070(3) 0.001(3) -0.022(2) 0.015(2)
F22 0.046(6) 0.118(10) 0.060(7) 0.008(7) -0.006(5) -0.029(7)
F23 0.061(8) 0.115(9) 0.070(9) 0.032(7) -0.013(6) -0.026(7)
F24 0.118(13) 0.140(12) 0.084(11) -0.047(9) 0.035(9) -0.015(10)
F1B 0.066(7) 0.132(11) 0.101(9) 0.007(8) -0.045(6) -0.033(7)
F2B 0.147(11) 0.157(11) 0.111(11) -0.066(9) -0.070(9) 0.014(10)
F3B 0.113(11) 0.105(9) 0.070(9) 0.033(8) -0.058(8) -0.022(8)
F16B 0.176(13) 0.152(10) 0.103(9) -0.104(9) 0.007(10) 0.008(10)
F17B 0.183(11) 0.191(14) 0.123(11) -0.052(12) -0.073(10) 0.016(11)
F18B 0.176(12) 0.167(12) 0.089(9) -0.061(9) 0.009(10) -0.011(11)
F22B 0.045(6) 0.144(11) 0.074(8) 0.022(9) 0.010(5) 0.004(8)
F23B 0.113(12) 0.090(8) 0.100(12) -0.008(8) 0.023(9) -0.037(9)
F24B 0.066(8) 0.128(11) 0.044(6) -0.006(7) 0.006(6) 0.002(8)

loop_
_atom_type_symbol
_atom_type_description
_atom_type_scat_dispersion_real
_atom_type_scat_dispersion_imag
_atom_type_scat_source
C C 0.0033 0.0016 'International Tables Vol C Tables 4.2.6.8 and 6.1.1.4'
H H 0.0000 0.0000 'International Tables Vol C Tables 4.2.6.8 and 6.1.1.4'
B B 0.0013 0.0007 'International Tables Vol C Tables 4.2.6.8 and 6.1.1.4'
N N 0.0061 0.0033 'International Tables Vol C Tables 4.2.6.8 and 6.1.1.4'
O O 0.0106 0.0060 'International Tables Vol C Tables 4.2.6.8 and 6.1.1.4'
F F 0.0171 0.0103 'International Tables Vol C Tables 4.2.6.8 and 6.1.1.4'
Ir Ir -1.4442 7.9887 'International Tables Vol C Tables 4.2.6.8 and 6.1.1.4'

loop_
_geom_angle_atom_site_label_1
_geom_angle_atom_site_label_2
_geom_angle_atom_site_label_3
_geom_angle
N2 Ir1 N1 89.6(2)
N2 Ir1 C21 113.5(3)
N1 Ir1 C21 111.8(2)
N2 Ir1 C24 114.1(3)
N1 Ir1 C24 155.2(3)
C21 Ir1 C24 66.8(3)
N2 Ir1 C25 96.4(3)
N1 Ir1 C25 150.3(3)
C21 Ir1 C25 39.6(3)
C24 Ir1 C25 39.4(3)
N2 Ir1 C23 152.4(3)
N1 Ir1 C23 116.7(2)
C21 Ir1 C23 66.4(3)
C24 Ir1 C23 38.9(3)
C25 Ir1 C23 65.4(3)
N2 Ir1 C22 152.7(3)
N1 Ir1 C22 97.8(3)
C21 Ir1 C22 39.6(3)
C24 Ir1 C22 64.8(3)
C25 Ir1 C22 64.9(3)
C23 Ir1 C22 38.3(3)
N2 Ir1 O1 76.7(2)
N1 Ir1 O1 75.61(19)
C21 Ir1 O1 166.7(2)
C24 Ir1 O1 101.8(2)
C25 Ir1 O1 134.1(2)
C23 Ir1 O1 100.6(2)
C22 Ir1 O1 130.5(3)
C1 N1 C5 119.0(6)
C1 N1 Ir1 125.9(5)
C5 N1 Ir1 113.9(4)
N1 C1 C2 122.2(7)
N1 C1 H1 118.9
C2 C1 H1 118.9
C3 C2 C1 119.5(7)
C3 C2 H2 120.3
C1 C2 H2 120.3
C2 C3 C4 120.3(7)
C2 C3 H3 119.8
C4 C3 H3 119.8
C3 C4 C5 117.2(7)
C3 C4 C9 125.3(7)
C5 C4 C9 117.5(7)
N1 C5 C4 121.6(7)
N1 C5 C6 117.4(6)
C4 C5 C6 121.0(7)
C7 C6 O1 124.1(7)
C7 C6 C5 119.4(7)
O1 C6 C5 116.5(6)
C6 C7 C8 119.5(8)
C6 C7 H7 120.2
C8 C7 H7 120.2
C9 C8 C7 122.0(8)
C9 C8 H8 119.0
C7 C8 H8 119.0
C8 C9 O3 125.3(9)
C8 C9 C4 120.4(8)
O3 C9 C4 114.2(8)
C6 O1 C10 110.4(6)
C6 O1 Ir1 107.7(4)
C10 O1 Ir1 109.2(4)
C17 C10 C11 117.2(7)
C17 C10 O1 109.1(7)
C11 C10 O1 109.4(7)
C17 C10 H10 106.9
C11 C10 H10 106.9
O1 C10 H10 106.9
C12 C11 C16 118.3(9)
C12 C11 C10 117.9(9)
C16 C11 C10 123.6(8)
C11 C12 C13 120.5(12)
C11 C12 H12 119.8
C13 C12 H12 119.8
C14 C13 C12 119.1(12)
C14 C13 H13 120.5
C12 C13 H13 120.5
C15 C14 C13 121.4(11)
C15 C14 H14 119.3
C13 C14 H14 119.3
C14 C15 C16 119.0(11)
C14 C15 H15 120.5
C16 C15 H15 120.5
C15 C16 C11 121.7(10)
C15 C16 H16 119.1
C11 C16 H16 119.1
C10 C17 N2 105.6(7)
C10 C17 C18 113.6(8)
N2 C17 C18 105.0(7)
C10 C17 H17 110.8
N2 C17 H17 110.8
C18 C17 H17 110.8
C17 C18 C19 103.3(7)
C17 C18 H18A 111.1
C19 C18 H18A 111.1
C17 C18 H18B 111.1
C19 C18 H18B 111.1
H18A C18 H18B 109.1
C20 C19 C18 104.8(7)
C20 C19 H19A 110.8
C18 C19 H19A 110.8
C20 C19 H19B 110.8
C18 C19 H19B 110.8
H19A C19 H19B 108.9
O2 C20 N2 126.8(7)
O2 C20 C19 123.1(7)
N2 C20 C19 110.1(7)
C20 N2 C17 110.8(6)
C20 N2 Ir1 133.4(5)
C17 N2 Ir1 113.8(5)
C25 C21 C22 106.3(7)
C25 C21 C26 125.9(8)
C22 C21 C26 126.9(8)
C25 C21 Ir1 71.3(4)
C22 C21 Ir1 72.3(4)
C26 C21 Ir1 129.5(6)
C23 C22 C21 109.1(7)
C23 C22 C27 124.8(8)
C21 C22 C27 126.0(8)
C23 C22 Ir1 70.5(4)
C21 C22 Ir1 68.1(4)
C27 C22 Ir1 124.5(6)
C22 C23 C24 107.8(7)
C22 C23 C28 128.5(8)
C24 C23 C28 123.6(8)
C22 C23 Ir1 71.2(4)
C24 C23 Ir1 69.4(4)
C28 C23 Ir1 124.7(5)
C23 C24 C25 108.2(7)
C23 C24 C29 125.0(7)
C25 C24 C29 126.7(8)
C23 C24 Ir1 71.8(4)
C25 C24 Ir1 70.8(4)
C29 C24 Ir1 125.1(5)
C24 C25 C21 108.2(7)
C24 C25 C30 126.5(8)
C21 C25 C30 125.2(7)
C24 C25 Ir1 69.8(4)
C21 C25 Ir1 69.1(4)
C30 C25 Ir1 123.6(6)
C21 C26 H26A 109.5
C21 C26 H26B 109.5
H26A C26 H26B 109.5
C21 C26 H26C 109.5
H26A C26 H26C 109.5
H26B C26 H26C 109.5
C22 C27 H27A 109.5
C22 C27 H27B 109.5
H27A C27 H27B 109.5
C22 C27 H27C 109.5
H27A C27 H27C 109.5
H27B C27 H27C 109.5
C23 C28 H28A 109.5
C23 C28 H28B 109.5
H28A C28 H28B 109.5
C23 C28 H28C 109.5
H28A C28 H28C 109.5
H28B C28 H28C 109.5
C24 C29 H29A 109.5
C24 C29 H29B 109.5
H29A C29 H29B 109.5
C24 C29 H29C 109.5
H29A C29 H29C 109.5
H29B C29 H29C 109.5
C25 C30 H30A 109.5
C25 C30 H30B 109.5
H30A C30 H30B 109.5
C25 C30 H30C 109.5
H30A C30 H30C 109.5
H30B C30 H30C 109.5
C9 O3 C31 118.5(9)
O3 C31 H31A 109.5
O3 C31 H31B 109.5
H31A C31 H31B 109.5
O3 C31 H31C 109.5
H31A C31 H31C 109.5
H31B C31 H31C 109.5
C56 B1 C48 104.6(5)
C56 B1 C32 112.6(6)
C48 B1 C32 113.9(6)
C56 B1 C40 110.1(6)
C48 B1 C40 112.7(6)
C32 B1 C40 103.1(5)
C37 C32 C33 114.9(7)
C37 C32 B1 121.9(6)
C33 C32 B1 122.7(7)
C34 C33 C32 122.9(7)
C34 C33 H33 118.6
C32 C33 H33 118.6
C33 C34 C35 120.9(7)
C33 C34 C38 118.8(8)
C35 C34 C38 120.3(7)
C36 C35 C34 117.8(7)
C36 C35 H35 121.1
C34 C35 H35 121.1
C35 C36 C37 120.9(7)
C35 C36 C39 119.9(7)
C37 C36 C39 119.2(7)
C32 C37 C36 122.7(7)
C32 C37 H37 118.7
C36 C37 H37 118.7
F3B C38 F2B 105.8(16)
F1 C38 F3 115.8(15)
F3B C38 F1B 103.1(14)
F2B C38 F1B 104.0(16)
F1 C38 F2 101.8(14)
F3 C38 F2 101.2(12)
F3B C38 C34 118.7(12)
F2B C38 C34 113.0(12)
F1 C38 C34 117.1(10)
F3 C38 C34 110.2(11)
F1B C38 C34 110.9(10)
F2 C38 C34 108.8(10)
F5 C39 F6 103.5(8)
F5 C39 F4 108.2(9)
F6 C39 F4 106.1(8)
F5 C39 C36 112.7(8)
F6 C39 C36 113.7(8)
F4 C39 C36 112.0(8)
C45 C40 C41 114.8(6)
C45 C40 B1 125.1(6)
C41 C40 B1 119.9(6)
C42 C41 C40 122.8(6)
C42 C41 H41 118.6
C40 C41 H41 118.6
C41 C42 C43 120.7(7)
C41 C42 C46 118.6(7)
C43 C42 C46 120.7(7)
C44 C43 C42 118.0(7)
C44 C43 H43 121.0
C42 C43 H43 121.0
C43 C44 C45 120.8(7)
C43 C44 C47 120.5(8)
C45 C44 C47 118.7(7)
C40 C45 C44 122.9(7)
C40 C45 H45 118.5
C44 C45 H45 118.5
F7 C46 F8 107.7(9)
F7 C46 F9 105.3(8)
F8 C46 F9 102.8(8)
F7 C46 C42 114.4(8)
F8 C46 C42 112.6(7)
F9 C46 C42 113.2(7)
F12 C47 F11 108.2(9)
F12 C47 F10 105.6(8)
F11 C47 F10 102.1(8)
F12 C47 C44 113.9(9)
F11 C47 C44 113.3(7)
F10 C47 C44 112.8(8)
C49 C48 C53 115.9(7)
C49 C48 B1 121.9(7)
C53 C48 B1 121.9(7)
C48 C49 C50 123.4(9)
C48 C49 H49 118.3
C50 C49 H49 118.3
C51 C50 C49 119.7(10)
C51 C50 C54 119.7(9)
C49 C50 C54 120.6(10)
C52 C51 C50 118.7(9)
C52 C51 H51 120.6
C50 C51 H51 120.6
C51 C52 C53 120.9(10)
C51 C52 C55 120.4(11)
C53 C52 C55 118.6(12)
C48 C53 C52 121.2(9)
C48 C53 H53 119.4
C52 C53 H53 119.4
F15 C54 F14 114.1(13)
F15 C54 F13 102.7(17)
F14 C54 F13 100.1(12)
F15 C54 C50 116.2(12)
F14 C54 C50 109.1(15)
F13 C54 C50 113.3(10)
F16B C55 F18B 107(2)
F16B C55 F17B 106(2)
F18B C55 F17B 110(2)
F18 C55 F16 112(2)
F18 C55 F17 108(2)
F16 C55 F17 106(2)
F18 C55 C52 114.9(15)
F16B C55 C52 110.6(17)
F18B C55 C52 111.8(15)
F17B C55 C52 110.6(17)
F16 C55 C52 108.9(18)
F17 C55 C52 106.5(17)
C61 C56 C57 115.9(6)
C61 C56 B1 123.4(6)
C57 C56 B1 120.4(6)
C58 C57 C56 122.1(6)
C58 C57 H57 118.9
C56 C57 H57 118.9
C59 C58 C57 120.5(7)
C59 C58 C62 121.2(6)
C57 C58 C62 118.3(6)
C60 C59 C58 118.1(7)
C60 C59 H59 121.0
C58 C59 H59 121.0
C59 C60 C61 121.8(7)
C59 C60 C63 118.8(7)
C61 C60 C63 119.4(7)
C60 C61 C56 121.5(7)
C60 C61 H61 119.3
C56 C61 H61 119.3
F21 C62 F19 106.8(7)
F21 C62 F20 106.1(7)
F19 C62 F20 105.9(7)
F21 C62 C58 113.3(7)
F19 C62 C58 112.1(7)
F20 C62 C58 112.2(6)
F24 C63 F22 110.0(15)
F23B C63 F22B 112.5(15)
F23B C63 F24B 102.9(15)
F22B C63 F24B 102.2(13)
F24 C63 F23 105.6(15)
F22 C63 F23 100.6(13)
F23B C63 C60 113.7(13)
F24 C63 C60 113.4(13)
F22 C63 C60 115.1(10)
F22B C63 C60 112.7(10)
F24B C63 C60 111.8(11)
F23 C63 C60 111.0(11)

loop_
_geom_bond_atom_site_label_1
_geom_bond_atom_site_label_2
_geom_bond_distance
Ir1 N2 2.034(6)
Ir1 N1 2.099(5)
Ir1 C21 2.125(7)
Ir1 C24 2.142(7)
Ir1 C25 2.155(8)
Ir1 C23 2.175(7)
Ir1 C22 2.183(7)
Ir1 O1 2.258(4)
N1 C1 1.327(9)
N1 C5 1.373(9)
C1 C2 1.398(10)
C1 H1 0.9500
C2 C3 1.358(12)
C2 H2 0.9500
C3 C4 1.407(11)
C3 H3 0.9500
C4 C5 1.409(10)
C4 C9 1.425(12)
C5 C6 1.418(10)
C6 C7 1.364(11)
C6 O1 1.387(8)
C7 C8 1.412(12)
C7 H7 0.9500
C8 C9 1.344(13)
C8 H8 0.9500
C9 O3 1.364(10)
O1 C10 1.533(9)
C10 C17 1.468(12)
C10 C11 1.507(11)
C10 H10 1.0000
C11 C12 1.349(14)
C11 C16 1.370(12)
C12 C13 1.401(17)
C12 H12 0.9500
C13 C14 1.347(18)
C13 H13 0.9500
C14 C15 1.344(16)
C14 H14 0.9500
C15 C16 1.367(13)
C15 H15 0.9500
C16 H16 0.9500
C17 N2 1.490(10)
C17 C18 1.505(11)
C17 H17 1.0000
C18 C19 1.527(13)
C18 H18A 0.9900
C18 H18B 0.9900
C19 C20 1.507(12)
C19 H19A 0.9900
C19 H19B 0.9900
C20 O2 1.232(9)
C20 N2 1.328(9)
C21 C25 1.450(11)
C21 C22 1.459(11)
C21 C26 1.474(11)
C22 C23 1.429(11)
C22 C27 1.480(12)
C23 C24 1.437(11)
C23 C28 1.499(11)
C24 C25 1.449(10)
C24 C29 1.503(10)
C25 C30 1.488(12)
C26 H26A 0.9800
C26 H26B 0.9800
C26 H26C 0.9800
C27 H27A 0.9800
C27 H27B 0.9800
C27 H27C 0.9800
C28 H28A 0.9800
C28 H28B 0.9800
C28 H28C 0.9800
C29 H29A 0.9800
C29 H29B 0.9800
C29 H29C 0.9800
C30 H30A 0.9800
C30 H30B 0.9800
C30 H30C 0.9800
O3 C31 1.433(12)
C31 H31A 0.9800
C31 H31B 0.9800
C31 H31C 0.9800
B1 C56 1.635(10)
B1 C48 1.644(11)
B1 C32 1.649(10)
B1 C40 1.650(10)
C32 C37 1.392(10)
C32 C33 1.399(10)
C33 C34 1.384(10)
C33 H33 0.9500
C34 C35 1.389(11)
C34 C38 1.497(12)
C35 C36 1.373(11)
C35 H35 0.9500
C36 C37 1.400(10)
C36 C39 1.487(12)
C37 H37 0.9500
C38 F3B 1.257(18)
C38 F2B 1.29(2)
C38 F1 1.295(17)
C38 F3 1.361(19)
C38 F1B 1.385(18)
C38 F2 1.397(19)
C39 F5 1.319(11)
C39 F6 1.321(10)
C39 F4 1.323(10)
C40 C45 1.383(9)
C40 C41 1.403(9)
C41 C42 1.381(10)
C41 H41 0.9500
C42 C43 1.384(10)
C42 C46 1.493(11)
C43 C44 1.370(11)
C43 H43 0.9500
C44 C45 1.394(10)
C44 C47 1.486(11)
C45 H45 0.9500
C46 F7 1.285(10)
C46 F8 1.308(11)
C46 F9 1.321(10)
C47 F12 1.290(11)
C47 F11 1.337(12)
C47 F10 1.338(11)
C48 C49 1.383(11)
C48 C53 1.398(11)
C49 C50 1.385(12)
C49 H49 0.9500
C50 C51 1.380(15)
C50 C54 1.505(17)
C51 C52 1.375(15)
C51 H51 0.9500
C52 C53 1.398(13)
C52 C55 1.537(18)
C53 H53 0.9500
C54 F15 1.216(15)
C54 F14 1.333(18)
C54 F13 1.361(18)
C55 F18 1.27(3)
C55 F16B 1.31(2)
C55 F18B 1.32(3)
C55 F17B 1.34(3)
C55 F16 1.35(3)
C55 F17 1.36(3)
C56 C61 1.399(10)
C56 C57 1.411(9)
C57 C58 1.394(9)
C57 H57 0.9500
C58 C59 1.386(10)
C58 C62 1.495(10)
C59 C60 1.379(10)
C59 H59 0.9500
C60 C61 1.389(10)
C60 C63 1.500(12)
C61 H61 0.9500
C62 F21 1.328(8)
C62 F19 1.333(9)
C62 F20 1.334(10)
C63 F23B 1.27(2)
C63 F24 1.29(2)
C63 F22 1.310(17)
C63 F22B 1.330(18)
C63 F24B 1.35(2)
C63 F23 1.39(2)

loop_
_geom_torsion_atom_site_label_1
_geom_torsion_atom_site_label_2
_geom_torsion_atom_site_label_3
_geom_torsion_atom_site_label_4
_geom_torsion
C5 N1 C1 C2 2.4(10)
Ir1 N1 C1 C2 -163.6(5)
N1 C1 C2 C3 1.0(11)
C1 C2 C3 C4 -2.3(12)
C2 C3 C4 C5 0.2(11)
C2 C3 C4 C9 179.2(8)
C1 N1 C5 C4 -4.7(10)
Ir1 N1 C5 C4 163.0(5)
C1 N1 C5 C6 174.9(6)
Ir1 N1 C5 C6 -17.4(8)
C3 C4 C5 N1 3.3(10)
C9 C4 C5 N1 -175.7(7)
C3 C4 C5 C6 -176.2(7)
C9 C4 C5 C6 4.7(11)
N1 C5 C6 C7 174.8(7)
C4 C5 C6 C7 -5.6(11)
N1 C5 C6 O1 -7.3(9)
C4 C5 C6 O1 172.3(6)
O1 C6 C7 C8 -175.3(8)
C5 C6 C7 C8 2.5(12)
C6 C7 C8 C9 1.4(15)
C7 C8 C9 O3 176.9(9)
C7 C8 C9 C4 -2.3(15)
C3 C4 C9 C8 -179.8(9)
C5 C4 C9 C8 -0.8(13)
C3 C4 C9 O3 1.0(13)
C5 C4 C9 O3 180.0(7)
C7 C6 O1 C10 84.2(9)
C5 C6 O1 C10 -93.6(7)
C7 C6 O1 Ir1 -156.7(7)
C5 C6 O1 Ir1 25.5(7)
C6 O1 C10 C17 145.4(7)
Ir1 O1 C10 C17 27.2(8)
C6 O1 C10 C11 -85.2(8)
Ir1 O1 C10 C11 156.6(6)
C17 C10 C11 C12 -100.9(13)
O1 C10 C11 C12 134.4(11)
C17 C10 C11 C16 74.0(13)
O1 C10 C11 C16 -50.8(12)
C16 C11 C12 C13 0(2)
C10 C11 C12 C13 174.7(15)
C11 C12 C13 C14 1(3)
C12 C13 C14 C15 -2(3)
C13 C14 C15 C16 1(3)
C14 C15 C16 C11 0(2)
C12 C11 C16 C15 -0.1(19)
C10 C11 C16 C15 -174.9(11)
C11 C10 C17 N2 -175.4(7)
O1 C10 C17 N2 -50.5(9)
C11 C10 C17 C18 70.0(11)
O1 C10 C17 C18 -165.0(7)
C10 C17 C18 C19 138.8(10)
N2 C17 C18 C19 24.0(11)
C17 C18 C19 C20 -21.1(12)
C18 C19 C20 O2 -172.5(9)
C18 C19 C20 N2 10.5(12)
O2 C20 N2 C17 -171.7(9)
C19 C20 N2 C17 5.2(11)
O2 C20 N2 Ir1 -9.3(15)
C19 C20 N2 Ir1 167.6(7)
C10 C17 N2 C20 -139.4(8)
C18 C17 N2 C20 -19.0(11)
C10 C17 N2 Ir1 54.6(8)
C18 C17 N2 Ir1 174.9(6)
C25 C21 C22 C23 -4.9(8)
C26 C21 C22 C23 -174.7(7)
Ir1 C21 C22 C23 58.7(5)
C25 C21 C22 C27 178.8(8)
C26 C21 C22 C27 9.1(13)
Ir1 C21 C22 C27 -117.5(8)
C25 C21 C22 Ir1 -63.6(5)
C26 C21 C22 Ir1 126.6(8)
C21 C22 C23 C24 2.7(8)
C27 C22 C23 C24 179.0(7)
Ir1 C22 C23 C24 59.9(5)
C21 C22 C23 C28 -177.0(7)
C27 C22 C23 C28 -0.7(13)
Ir1 C22 C23 C28 -119.8(8)
C21 C22 C23 Ir1 -57.2(5)
C27 C22 C23 Ir1 119.0(8)
C22 C23 C24 C25 0.6(8)
C28 C23 C24 C25 -179.6(7)
Ir1 C23 C24 C25 61.7(5)
C22 C23 C24 C29 178.4(7)
C28 C23 C24 C29 -1.9(12)
Ir1 C23 C24 C29 -120.5(7)
C22 C23 C24 Ir1 -61.1(5)
C28 C23 C24 Ir1 118.6(7)
C23 C24 C25 C21 -3.7(8)
C29 C24 C25 C21 178.6(7)
Ir1 C24 C25 C21 58.6(5)
C23 C24 C25 C30 -179.9(7)
C29 C24 C25 C30 2.4(13)
Ir1 C24 C25 C30 -117.5(8)
C23 C24 C25 Ir1 -62.4(5)
C29 C24 C25 Ir1 119.9(8)
C22 C21 C25 C24 5.3(8)
C26 C21 C25 C24 175.2(7)
Ir1 C21 C25 C24 -59.1(5)
C22 C21 C25 C30 -178.5(7)
C26 C21 C25 C30 -8.7(12)
Ir1 C21 C25 C30 117.1(8)
C22 C21 C25 Ir1 64.3(5)
C26 C21 C25 Ir1 -125.8(8)
C8 C9 O3 C31 0.5(15)
C4 C9 O3 C31 179.7(9)
C56 B1 C32 C37 -42.8(9)
C48 B1 C32 C37 -161.8(7)
C40 B1 C32 C37 75.8(8)
C56 B1 C32 C33 145.8(7)
C48 B1 C32 C33 26.9(10)
C40 B1 C32 C33 -95.6(8)
C37 C32 C33 C34 1.1(11)
B1 C32 C33 C34 173.0(7)
C32 C33 C34 C35 -2.7(12)
C32 C33 C34 C38 178.5(8)
C33 C34 C35 C36 2.2(12)
C38 C34 C35 C36 -179.0(9)
C34 C35 C36 C37 -0.4(12)
C34 C35 C36 C39 -178.8(8)
C33 C32 C37 C36 0.7(11)
B1 C32 C37 C36 -171.3(7)
C35 C36 C37 C32 -1.1(12)
C39 C36 C37 C32 177.3(8)
C33 C34 C38 F3B -173.9(15)
C35 C34 C38 F3B 7(2)
C33 C34 C38 F2B -49(2)
C35 C34 C38 F2B 131.9(17)
C33 C34 C38 F1 10(2)
C35 C34 C38 F1 -168.8(16)
C33 C34 C38 F3 145.3(13)
C35 C34 C38 F3 -33.6(16)
C33 C34 C38 F1B 67.0(15)
C35 C34 C38 F1B -111.8(13)
C33 C34 C38 F2 -104.6(13)
C35 C34 C38 F2 76.6(14)
C35 C36 C39 F5 -102.5(10)
C37 C36 C39 F5 79.1(10)
C35 C36 C39 F6 140.1(8)
C37 C36 C39 F6 -38.3(11)
C35 C36 C39 F4 19.9(12)
C37 C36 C39 F4 -158.5(8)
C56 B1 C40 C45 -141.7(7)
C48 B1 C40 C45 -25.4(9)
C32 B1 C40 C45 97.9(7)
C56 B1 C40 C41 42.6(8)
C48 B1 C40 C41 158.9(6)
C32 B1 C40 C41 -77.8(7)
C45 C40 C41 C42 0.1(10)
B1 C40 C41 C42 176.2(6)
C40 C41 C42 C43 2.0(11)
C40 C41 C42 C46 -178.2(7)
C41 C42 C43 C44 -2.2(11)
C46 C42 C43 C44 178.0(7)
C42 C43 C44 C45 0.4(11)
C42 C43 C44 C47 177.4(7)
C41 C40 C45 C44 -2.0(10)
B1 C40 C45 C44 -177.9(6)
C43 C44 C45 C40 1.9(11)
C47 C44 C45 C40 -175.2(7)
C41 C42 C46 F7 -178.9(9)
C43 C42 C46 F7 0.9(13)
C41 C42 C46 F8 -55.5(11)
C43 C42 C46 F8 124.3(9)
C41 C42 C46 F9 60.6(11)
C43 C42 C46 F9 -119.6(9)
C43 C44 C47 F12 2.4(13)
C45 C44 C47 F12 179.4(9)
C43 C44 C47 F11 -121.9(9)
C45 C44 C47 F11 55.2(11)
C43 C44 C47 F10 122.8(9)
C45 C44 C47 F10 -60.2(11)
C56 B1 C48 C49 85.3(8)
C32 B1 C48 C49 -151.3(7)
C40 B1 C48 C49 -34.2(10)
C56 B1 C48 C53 -89.0(8)
C32 B1 C48 C53 34.4(10)
C40 B1 C48 C53 151.4(7)
C53 C48 C49 C50 -3.5(13)
B1 C48 C49 C50 -178.2(9)
C48 C49 C50 C51 0.5(16)
C48 C49 C50 C54 -178.7(12)
C49 C50 C51 C52 2.5(17)
C54 C50 C51 C52 -178.2(13)
C50 C51 C52 C53 -2.4(17)
C50 C51 C52 C55 -179.9(12)
C49 C48 C53 C52 3.6(12)
B1 C48 C53 C52 178.2(8)
C51 C52 C53 C48 -0.7(16)
C55 C52 C53 C48 176.8(11)
C51 C50 C54 F15 36(2)
C49 C50 C54 F15 -144.8(16)
C51 C50 C54 F14 -94.8(14)
C49 C50 C54 F14 84.4(17)
C51 C50 C54 F13 154.6(12)
C49 C50 C54 F13 -26(2)
C51 C52 C55 F18 157(2)
C53 C52 C55 F18 -21(3)
C51 C52 C55 F16B -32(2)
C53 C52 C55 F16B 150.5(18)
C51 C52 C55 F18B -151.8(19)
C53 C52 C55 F18B 31(2)
C51 C52 C55 F17B 85(2)
C53 C52 C55 F17B -92(2)
C51 C52 C55 F16 -77(2)
C53 C52 C55 F16 106(2)
C51 C52 C55 F17 38(2)
C53 C52 C55 F17 -139.8(19)
C48 B1 C56 C61 89.6(8)
C32 B1 C56 C61 -34.6(9)
C40 B1 C56 C61 -149.1(6)
C48 B1 C56 C57 -84.1(8)
C32 B1 C56 C57 151.7(6)
C40 B1 C56 C57 37.3(8)
C61 C56 C57 C58 -0.5(10)
B1 C56 C57 C58 173.6(6)
C56 C57 C58 C59 -0.2(11)
C56 C57 C58 C62 179.6(7)
C57 C58 C59 C60 1.5(11)
C62 C58 C59 C60 -178.3(7)
C58 C59 C60 C61 -2.1(12)
C58 C59 C60 C63 179.1(8)
C59 C60 C61 C56 1.3(12)
C63 C60 C61 C56 -179.9(8)
C57 C56 C61 C60 0.0(10)
B1 C56 C61 C60 -174.0(7)
C59 C58 C62 F21 -5.2(11)
C57 C58 C62 F21 174.9(7)
C59 C58 C62 F19 -126.1(8)
C57 C58 C62 F19 54.0(10)
C59 C58 C62 F20 114.9(8)
C57 C58 C62 F20 -65.0(9)
C59 C60 C63 F23B -111.2(15)
C61 C60 C63 F23B 70.0(16)
C59 C60 C63 F24 99.9(15)
C61 C60 C63 F24 -79.0(16)
C59 C60 C63 F22 -28.0(16)
C61 C60 C63 F22 153.2(12)
C59 C60 C63 F22B 18.3(17)
C61 C60 C63 F22B -160.5(13)
C59 C60 C63 F24B 132.8(12)
C61 C60 C63 F24B -46.0(15)
C59 C60 C63 F23 -141.4(12)
C61 C60 C63 F23 39.7(16)
